data_7004925
loop_
_publ_author_name
'Johnson, Tony R.'
'Mann, Brian E.'
'Teasdale, Ian P.'
'Adams, Harry'
'Foresti, Roberta'
'Green, Colin J.'
'Motterlini, Roberto'

_publ_section_title
;
 Metal carbonyls as pharmaceuticals? [Ru(CO)3Cl(glycinate)], a
 CO-releasing molecule with an extensive aqueous solution chemistry.
;
_journal_issue 15
_journal_name_full 'Dalton transactions (Cambridge, England : 2003)'
_journal_page_first 1500
_journal_page_last 1508
_journal_paper_doi 10.1039/b613629j
_journal_year 2007
_chemical_formula_sum 'C6 H7 Cl2 N O5 Ru'
_chemical_formula_weight 345.10
_chemical_name_systematic
;
?
;
_space_group_IT_number 14
_symmetry_cell_setting monoclinic
_symmetry_space_group_name_Hall '-P 2ybc'
_symmetry_space_group_name_H-M 'P 1 21/c 1'
_atom_sites_solution_hydrogens geom
_atom_sites_solution_primary direct
_atom_sites_solution_secondary difmap
_audit_creation_method SHELXL-97
_cell_angle_alpha 90.00
_cell_angle_beta 97.390(18)
_cell_angle_gamma 90.00
_cell_formula_units_Z 8
_cell_length_a 5.767(5)
_cell_length_b 35.76(4)
_cell_length_c 11.050(12)
_cell_measurement_reflns_used 780
_cell_measurement_temperature 150(2)
_cell_measurement_theta_max 24.23
_cell_measurement_theta_min 1.17
_cell_volume 2260(4)
_computing_cell_refinement 'Bruker SMART'
_computing_data_collection 'Bruker SMART'
_computing_data_reduction 'Bruker SHELXTL'
_computing_molecular_graphics 'Bruker SHELXTL'
_computing_publication_material 'Bruker SHELXTL'
_computing_structure_refinement 'SHELXL-97 (Sheldrick, 1997)'
_computing_structure_solution 'SHELXS-97 (Sheldrick, 1990)'
_diffrn_ambient_temperature 150(2)
_diffrn_detector_area_resol_mean 100
_diffrn_measured_fraction_theta_full 1.000
_diffrn_measured_fraction_theta_max 1.000
_diffrn_measurement_device_type 'CCD area detector'
_diffrn_measurement_method 'phi and omega scans'
_diffrn_radiation_monochromator graphite
_diffrn_radiation_source 'fine-focus sealed tube'
_diffrn_radiation_type MoK\a
_diffrn_radiation_wavelength 0.71073
_diffrn_reflns_av_R_equivalents 0.2958
_diffrn_reflns_av_sigmaI/netI 0.2190
_diffrn_reflns_limit_h_max 6
_diffrn_reflns_limit_h_min -4
_diffrn_reflns_limit_k_max 34
_diffrn_reflns_limit_k_min -42
_diffrn_reflns_limit_l_max 13
_diffrn_reflns_limit_l_min -13
_diffrn_reflns_number 11619
_diffrn_reflns_theta_full 25.00
_diffrn_reflns_theta_max 25.00
_diffrn_reflns_theta_min 1.14
_diffrn_standards_decay_% 0
_diffrn_standards_number 0
_exptl_absorpt_coefficient_mu 1.859
_exptl_absorpt_correction_T_max 0.8359
_exptl_absorpt_correction_T_min 0.6055
_exptl_absorpt_correction_type multi-scan
_exptl_absorpt_process_details sadabs
_exptl_crystal_colour Colourless
_exptl_crystal_density_diffrn 2.029
_exptl_crystal_density_method 'not measured'
_exptl_crystal_description PLATE
_exptl_crystal_F_000 1344
_exptl_crystal_size_max 0.30
_exptl_crystal_size_mid 0.10
_exptl_crystal_size_min 0.10
_refine_diff_density_max 4.357
_refine_diff_density_min -3.899
_refine_diff_density_rms 0.432
_refine_ls_extinction_method none
_refine_ls_goodness_of_fit_ref 1.140
_refine_ls_hydrogen_treatment constr
_refine_ls_matrix_type full
_refine_ls_number_parameters 271
_refine_ls_number_reflns 3965
_refine_ls_number_restraints 0
_refine_ls_restrained_S_all 1.140
_refine_ls_R_factor_all 0.2139
_refine_ls_R_factor_gt 0.1493
_refine_ls_shift/su_max 0.000
_refine_ls_shift/su_mean 0.000
_refine_ls_structure_factor_coef Fsqd
_refine_ls_weighting_details 'calc w=1/[\s^2^(Fo^2^)+(0.2000P)^2^+0.0000P] where P=(Fo^2^+2Fc^2^)/3'
_refine_ls_weighting_scheme calc
_refine_ls_wR_factor_gt 0.3437
_refine_ls_wR_factor_ref 0.3759
_reflns_number_gt 2349
_reflns_number_total 3965
_reflns_threshold_expression >2sigma(I)
_cod_data_source_file b613629j.txt
_cod_data_source_block ims42a
_cod_depositor_comments
;
The following automatic conversions were performed:
'_symmetry_cell_setting' value 'Monoclinic' changed to 'monoclinic'
according to '/home/saulius/struct/CIF-dictionaries/cif_core.dic'
dictionary named 'cif_core.dic' version 2.4.1 from 2010-06-29.

Automatic conversion script
Id: cif_fix_enum 1527 2010-12-29 10:47:43Z saulius 
;
_cod_original_sg_symbol_H-M P2(1)/c
_cod_database_code 7004925

loop_
_symmetry_equiv_pos_as_xyz
'x, y, z'
'-x, y+1/2, -z+1/2'
'-x, -y, -z'
'x, -y-1/2, z-1/2'

loop_
_atom_site_label
_atom_site_type_symbol
_atom_site_fract_x
_atom_site_fract_y
_atom_site_fract_z
_atom_site_U_iso_or_equiv
_atom_site_adp_type
_atom_site_occupancy
_atom_site_symmetry_multiplicity
_atom_site_calc_flag
_atom_site_refinement_flags
_atom_site_disorder_assembly
_atom_site_disorder_group
Ru1 Ru 0.4674(3) 0.44819(4) 0.25260(13) 0.0304(6) Uani 1 1 d . . .
Ru2 Ru 0.0433(3) 0.37346(4) 0.72680(13) 0.0312(6) Uani 1 1 d . . .
Cl1 Cl 0.2008(9) 0.42614(15) 0.3887(5) 0.0407(12) Uani 1 1 d . . .
Cl2 Cl 0.2315(10) 0.41951(16) 0.0829(5) 0.0515(16) Uani 1 1 d . . .
Cl1A Cl -0.1793(13) 0.31665(18) 0.7261(6) 0.0598(18) Uani 1 1 d . . .
Cl2A Cl -0.2558(9) 0.39903(16) 0.5837(4) 0.0408(13) Uani 1 1 d . . .
N1 N 0.651(3) 0.3969(5) 0.2870(12) 0.031(4) Uani 1 1 d . . .
H1A H 0.7890 0.4025 0.3347 0.037 Uiso 1 1 calc R . .
H1B H 0.5646 0.3825 0.3339 0.037 Uiso 1 1 calc R . .
N1A N 0.213(3) 0.3533(5) 0.5757(14) 0.043(4) Uani 1 1 d . . .
H1AA H 0.1242 0.3604 0.5042 0.052 Uiso 1 1 calc R . .
H1AB H 0.3555 0.3650 0.5784 0.052 Uiso 1 1 calc R . .
O1 O 0.749(3) 0.4866(4) 0.4684(12) 0.041(4) Uani 1 1 d . . .
O2 O 0.162(3) 0.5176(4) 0.2194(12) 0.046(4) Uani 1 1 d . . .
O3 O 0.757(3) 0.4779(4) 0.0667(14) 0.049(4) Uani 1 1 d . . .
O4 O 0.943(3) 0.3329(5) 0.3177(16) 0.064(5) Uani 1 1 d . . .
O5 O 0.898(4) 0.3209(6) 0.1194(18) 0.097(8) Uani 1 1 d . . .
O1A O 0.382(3) 0.3363(5) 0.9196(14) 0.058(5) Uani 1 1 d . . .
O2A O -0.268(3) 0.4041(5) 0.9051(13) 0.048(4) Uani 1 1 d . . .
O3A O 0.309(3) 0.4466(4) 0.7320(13) 0.043(4) Uani 1 1 d . . .
O4A O 0.465(4) 0.3239(5) 0.3974(16) 0.068(5) Uani 1 1 d . . .
O5A O 0.449(4) 0.2653(5) 0.472(2) 0.076(6) Uani 1 1 d . . .
C1 C 0.654(3) 0.4715(5) 0.3888(16) 0.025(4) Uani 1 1 d . . .
C2 C 0.289(3) 0.4923(6) 0.2320(17) 0.032(4) Uani 1 1 d . . .
C3 C 0.658(4) 0.4656(6) 0.1401(18) 0.038(5) Uani 1 1 d . . .
C4 C 0.709(4) 0.3731(7) 0.1870(17) 0.052(7) Uani 1 1 d . . .
H4A H 0.5606 0.3642 0.1407 0.063 Uiso 1 1 calc R . .
H4B H 0.7879 0.3888 0.1309 0.063 Uiso 1 1 calc R . .
C5 C 0.854(6) 0.3411(6) 0.2195(18) 0.060(8) Uani 1 1 d . . .
C6 C 1.070(6) 0.2884(9) 0.143(3) 0.088(10) Uani 1 1 d . . .
H6A H 1.0868 0.2760 0.0654 0.132 Uiso 1 1 calc R . .
H6B H 1.0113 0.2705 0.1987 0.132 Uiso 1 1 calc R . .
H6C H 1.2224 0.2980 0.1792 0.132 Uiso 1 1 calc R . .
C1A C 0.262(3) 0.3500(6) 0.8466(15) 0.032(5) Uani 1 1 d . . .
C2A C -0.140(5) 0.3930(5) 0.8460(17) 0.043(6) Uani 1 1 d . . .
C3A C 0.215(3) 0.4191(5) 0.7246(15) 0.028(4) Uani 1 1 d . . .
C4A C 0.252(5) 0.3123(6) 0.571(2) 0.057(7) Uani 1 1 d . . .
H4AA H 0.0988 0.2994 0.5565 0.068 Uiso 1 1 calc R . .
H4AB H 0.3324 0.3038 0.6509 0.068 Uiso 1 1 calc R . .
C5A C 0.398(5) 0.3019(6) 0.471(2) 0.050(6) Uani 1 1 d . . .
C6A C 0.612(8) 0.2529(8) 0.387(4) 0.123(16) Uani 1 1 d . . .
H6AA H 0.6364 0.2259 0.3950 0.184 Uiso 1 1 calc R . .
H6AB H 0.7621 0.2658 0.4065 0.184 Uiso 1 1 calc R . .
H6AC H 0.5458 0.2588 0.3029 0.184 Uiso 1 1 calc R . .

loop_
_atom_site_aniso_label
_atom_site_aniso_U_11
_atom_site_aniso_U_22
_atom_site_aniso_U_33
_atom_site_aniso_U_23
_atom_site_aniso_U_13
_atom_site_aniso_U_12
Ru1 0.0323(10) 0.0430(10) 0.0161(8) -0.0028(7) 0.0036(6) -0.0006(8)
Ru2 0.0380(11) 0.0424(10) 0.0141(8) -0.0007(7) 0.0060(6) -0.0032(8)
Cl1 0.037(3) 0.052(3) 0.034(3) 0.008(2) 0.011(2) -0.002(3)
Cl2 0.052(4) 0.063(3) 0.035(3) -0.020(3) -0.011(2) 0.005(3)
Cl1A 0.079(5) 0.063(4) 0.042(3) -0.008(3) 0.026(3) -0.023(4)
Cl2A 0.038(3) 0.066(3) 0.018(2) 0.001(2) 0.0021(19) 0.003(3)
N1 0.029(9) 0.058(10) 0.007(7) 0.008(7) 0.001(6) 0.009(8)
N1A 0.057(12) 0.053(10) 0.017(8) -0.003(8) -0.002(7) 0.004(9)
O1 0.045(9) 0.050(8) 0.029(8) -0.010(7) 0.005(6) 0.011(7)
O2 0.044(9) 0.071(10) 0.021(7) -0.001(7) -0.009(6) 0.006(9)
O3 0.058(11) 0.059(9) 0.033(8) 0.009(8) 0.011(7) 0.013(9)
O4 0.077(13) 0.064(10) 0.047(10) 0.000(9) -0.005(9) 0.014(10)
O5 0.122(19) 0.115(16) 0.050(12) -0.044(12) -0.003(12) 0.040(15)
O1A 0.077(13) 0.061(10) 0.033(9) -0.001(8) -0.007(8) 0.021(10)
O2A 0.044(10) 0.081(11) 0.021(7) -0.007(8) 0.011(7) -0.010(9)
O3A 0.038(9) 0.047(8) 0.042(9) -0.005(7) 0.001(7) -0.003(7)
O4A 0.085(15) 0.077(12) 0.050(11) -0.003(10) 0.035(10) -0.003(11)
O5A 0.092(17) 0.054(10) 0.093(15) -0.015(10) 0.053(13) -0.012(10)
C1 0.022(10) 0.034(9) 0.019(9) 0.000(8) -0.001(7) 0.001(8)
C2 0.023(11) 0.052(12) 0.026(10) 0.006(9) 0.014(8) 0.003(10)
C3 0.039(13) 0.050(12) 0.025(10) 0.006(9) 0.003(9) 0.037(10)
C4 0.060(16) 0.088(17) 0.009(9) -0.005(10) 0.004(9) 0.025(14)
C5 0.13(2) 0.041(13) 0.010(10) 0.005(9) 0.002(12) 0.015(14)
C6 0.09(3) 0.10(2) 0.08(2) -0.021(19) 0.022(19) 0.03(2)
C1A 0.030(11) 0.050(11) 0.010(8) 0.004(8) -0.012(7) 0.006(9)
C2A 0.083(18) 0.033(11) 0.014(9) 0.002(8) 0.011(11) -0.002(11)
C3A 0.038(12) 0.031(10) 0.015(8) -0.013(8) 0.002(8) -0.003(9)
C4A 0.10(2) 0.045(12) 0.025(11) -0.005(10) 0.023(12) 0.002(14)
C5A 0.068(18) 0.040(12) 0.039(13) -0.005(11) 0.000(12) 0.017(12)
C6A 0.18(4) 0.049(17) 0.13(4) -0.03(2) -0.01(3) 0.03(2)

loop_
_atom_type_symbol
_atom_type_description
_atom_type_scat_dispersion_real
_atom_type_scat_dispersion_imag
_atom_type_scat_source
C C 0.0033 0.0016 'International Tables Vol C Tables 4.2.6.8 and 6.1.1.4'
H H 0.0000 0.0000 'International Tables Vol C Tables 4.2.6.8 and 6.1.1.4'
N N 0.0061 0.0033 'International Tables Vol C Tables 4.2.6.8 and 6.1.1.4'
O O 0.0106 0.0060 'International Tables Vol C Tables 4.2.6.8 and 6.1.1.4'
Cl Cl 0.1484 0.1585 'International Tables Vol C Tables 4.2.6.8 and 6.1.1.4'
Ru Ru -1.2594 0.8363 'International Tables Vol C Tables 4.2.6.8 and 6.1.1.4'

loop_
_geom_angle_atom_site_label_1
_geom_angle_atom_site_label_2
_geom_angle_atom_site_label_3
_geom_angle
_geom_angle_site_symmetry_1
_geom_angle_site_symmetry_3
_geom_angle_publ_flag
C3 Ru1 C2 90.0(8) . . ?
C3 Ru1 C1 93.4(9) . . ?
C2 Ru1 C1 88.5(8) . . ?
C3 Ru1 N1 94.8(7) . . ?
C2 Ru1 N1 175.2(7) . . ?
C1 Ru1 N1 91.0(6) . . ?
C3 Ru1 Cl2 86.8(7) . . ?
C2 Ru1 Cl2 91.0(6) . . ?
C1 Ru1 Cl2 179.4(6) . . ?
N1 Ru1 Cl2 89.4(4) . . ?
C3 Ru1 Cl1 176.5(6) . . ?
C2 Ru1 Cl1 88.1(6) . . ?
C1 Ru1 Cl1 89.5(6) . . ?
N1 Ru1 Cl1 87.1(5) . . ?
Cl2 Ru1 Cl1 90.3(2) . . ?
C1A Ru2 C3A 94.9(8) . . ?
C1A Ru2 C2A 93.3(9) . . ?
C3A Ru2 C2A 91.7(8) . . ?
C1A Ru2 N1A 93.7(8) . . ?
C3A Ru2 N1A 89.3(7) . . ?
C2A Ru2 N1A 172.8(8) . . ?
C1A Ru2 Cl2A 174.8(6) . . ?
C3A Ru2 Cl2A 89.8(6) . . ?
C2A Ru2 Cl2A 84.3(7) . . ?
N1A Ru2 Cl2A 88.7(5) . . ?
C1A Ru2 Cl1A 86.4(6) . . ?
C3A Ru2 Cl1A 178.7(6) . . ?
C2A Ru2 Cl1A 88.2(6) . . ?
N1A Ru2 Cl1A 90.6(5) . . ?
Cl2A Ru2 Cl1A 88.9(2) . . ?
C4 N1 Ru1 121.5(11) . . ?
C4 N1 H1A 106.9 . . ?
Ru1 N1 H1A 106.9 . . ?
C4 N1 H1B 106.9 . . ?
Ru1 N1 H1B 106.9 . . ?
H1A N1 H1B 106.7 . . ?
C4A N1A Ru2 116.1(13) . . ?
C4A N1A H1AA 108.3 . . ?
Ru2 N1A H1AA 108.3 . . ?
C4A N1A H1AB 108.3 . . ?
Ru2 N1A H1AB 108.3 . . ?
H1AA N1A H1AB 107.4 . . ?
C5 O5 C6 117(2) . . ?
C5A O5A C6A 116(2) . . ?
O1 C1 Ru1 175.0(16) . . ?
O2 C2 Ru1 174.1(17) . . ?
O3 C3 Ru1 173.9(17) . . ?
C5 C4 N1 117.1(15) . . ?
C5 C4 H4A 108.0 . . ?
N1 C4 H4A 108.0 . . ?
C5 C4 H4B 108.0 . . ?
N1 C4 H4B 108.0 . . ?
H4A C4 H4B 107.3 . . ?
O4 C5 O5 121(2) . . ?
O4 C5 C4 127(2) . . ?
O5 C5 C4 112.3(18) . . ?
O5 C6 H6A 109.5 . . ?
O5 C6 H6B 109.5 . . ?
H6A C6 H6B 109.5 . . ?
O5 C6 H6C 109.5 . . ?
H6A C6 H6C 109.5 . . ?
H6B C6 H6C 109.5 . . ?
O1A C1A Ru2 177(2) . . ?
O2A C2A Ru2 172(2) . . ?
O3A C3A Ru2 174.2(17) . . ?
N1A C4A C5A 111.5(19) . . ?
N1A C4A H4AA 109.3 . . ?
C5A C4A H4AA 109.3 . . ?
N1A C4A H4AB 109.3 . . ?
C5A C4A H4AB 109.3 . . ?
H4AA C4A H4AB 108.0 . . ?
O4A C5A O5A 123(2) . . ?
O4A C5A C4A 125(2) . . ?
O5A C5A C4A 112(2) . . ?
O5A C6A H6AA 109.5 . . ?
O5A C6A H6AB 109.5 . . ?
H6AA C6A H6AB 109.5 . . ?
O5A C6A H6AC 109.5 . . ?
H6AA C6A H6AC 109.5 . . ?
H6AB C6A H6AC 109.5 . . ?

loop_
_geom_bond_atom_site_label_1
_geom_bond_atom_site_label_2
_geom_bond_distance
_geom_bond_site_symmetry_2
_geom_bond_publ_flag
Ru1 C3 1.87(2) . ?
Ru1 C2 1.88(2) . ?
Ru1 C1 1.923(17) . ?
Ru1 N1 2.125(15) . ?
Ru1 Cl2 2.400(5) . ?
Ru1 Cl1 2.417(6) . ?
Ru2 C1A 1.902(16) . ?
Ru2 C3A 1.91(2) . ?
Ru2 C2A 1.92(2) . ?
Ru2 N1A 2.165(17) . ?
Ru2 Cl2A 2.369(5) . ?
Ru2 Cl1A 2.402(7) . ?
N1 C4 1.47(2) . ?
N1 H1A 0.9200 . ?
N1 H1B 0.9200 . ?
N1A C4A 1.48(3) . ?
N1A H1AA 0.9200 . ?
N1A H1AB 0.9200 . ?
O1 C1 1.11(2) . ?
O2 C2 1.16(2) . ?
O3 C3 1.14(3) . ?
O4 C5 1.18(3) . ?
O5 C5 1.37(3) . ?
O5 C6 1.53(3) . ?
O1A C1A 1.11(2) . ?
O2A C2A 1.12(3) . ?
O3A C3A 1.12(2) . ?
O4A C5A 1.23(3) . ?
O5A C5A 1.34(3) . ?
O5A C6A 1.48(5) . ?
C4 C5 1.44(3) . ?
C4 H4A 0.9900 . ?
C4 H4B 0.9900 . ?
C6 H6A 0.9800 . ?
C6 H6B 0.9800 . ?
C6 H6C 0.9800 . ?
C4A C5A 1.53(3) . ?
C4A H4AA 0.9900 . ?
C4A H4AB 0.9900 . ?
C6A H6AA 0.9800 . ?
C6A H6AB 0.9800 . ?
C6A H6AC 0.9800 . ?
